data_4073343
loop_
_publ_author_name
'Kilian, Michaela'
'Wadepohl, Hubert'
'Gade, Lutz H.'

_publ_section_title
;
 Flexibly Coordinating Tris(arylamido)stannates as Ligands:&#x00A0; A
 [Rh]+/[Sn]-Zwitterion as an Intermediate in the Formation of Rh&#x2212;Sn
 Complexes
;
_journal_issue 13
_journal_name_full Organometallics
_journal_page_first 3076
_journal_paper_doi 10.1021/om700282e
_journal_volume 26
_journal_year 2007
_chemical_formula_sum 'C53 H79 N4 Rh Si4 Sn'
_chemical_formula_weight 1106.16
_space_group_IT_number 14
_symmetry_cell_setting monoclinic
_symmetry_Int_Tables_number 14
_symmetry_space_group_name_Hall '-P 2yn'
_symmetry_space_group_name_H-M 'P 1 21/n 1'
_atom_sites_solution_hydrogens geom
_atom_sites_solution_primary direct
_atom_sites_solution_secondary difmap
_audit_creation_method SHELXL-97
_cell_angle_alpha 90.00
_cell_angle_beta 91.8290(10)
_cell_angle_gamma 90.00
_cell_formula_units_Z 4
_cell_length_a 12.7606(9)
_cell_length_b 13.8360(10)
_cell_length_c 31.050(2)
_cell_measurement_temperature 100(2)
_cell_volume 5479.3(7)
_computing_cell_refinement 'Bruker SAINT'
_computing_data_collection 'Bruker SMART'
_computing_data_reduction 'Bruker SAINT'
_computing_molecular_graphics 'PLATON (Spek, 1980-2005)'
_computing_publication_material 'SHELXL-97 (Sheldrick, 1997)'
_computing_structure_refinement 'SHELXL-97 (Sheldrick, 1997)'
_computing_structure_solution 'DIRDIF (Beurskens, 1999)'
_diffrn_ambient_temperature 100(2)
_diffrn_measured_fraction_theta_full 0.996
_diffrn_measured_fraction_theta_max 0.996
_diffrn_measurement_device_type 'CCD area detector'
_diffrn_measurement_method 'phi and omega-scans'
_diffrn_radiation_monochromator graphite
_diffrn_radiation_probe x-ray
_diffrn_radiation_type MoK\a
_diffrn_radiation_wavelength 0.71073
_diffrn_reflns_av_R_equivalents 0.0694
_diffrn_reflns_av_sigmaI/netI 0.0486
_diffrn_reflns_limit_h_max 18
_diffrn_reflns_limit_h_min -18
_diffrn_reflns_limit_k_max 20
_diffrn_reflns_limit_k_min 0
_diffrn_reflns_limit_l_max 44
_diffrn_reflns_limit_l_min 0
_diffrn_reflns_number 133095
_diffrn_reflns_theta_full 31.00
_diffrn_reflns_theta_max 31.00
_diffrn_reflns_theta_min 1.75
_diffrn_source 'fine-focus sealed tube'
_exptl_absorpt_coefficient_mu 0.882
_exptl_absorpt_correction_T_max 0.7457
_exptl_absorpt_correction_T_min 0.6251
_exptl_absorpt_correction_type multi-scan
_exptl_absorpt_process_details SADABS
_exptl_crystal_colour orange
_exptl_crystal_density_diffrn 1.341
_exptl_crystal_density_method 'not measured'
_exptl_crystal_description needle
_exptl_crystal_F_000 2304
_exptl_crystal_size_max 0.20
_exptl_crystal_size_mid 0.20
_exptl_crystal_size_min 0.20
_refine_diff_density_max 1.910
_refine_diff_density_min -1.249
_refine_diff_density_rms 0.145
_refine_ls_abs_structure_details 'Flack H D (1983), Acta Cryst. A39, 876-881'
_refine_ls_extinction_method none
_refine_ls_goodness_of_fit_ref 1.105
_refine_ls_hydrogen_treatment constr
_refine_ls_matrix_type full
_refine_ls_number_parameters 582
_refine_ls_number_reflns 17389
_refine_ls_number_restraints 4
_refine_ls_restrained_S_all 1.105
_refine_ls_R_factor_all 0.0729
_refine_ls_R_factor_gt 0.0466
_refine_ls_shift/su_max 0.001
_refine_ls_shift/su_mean 0.000
_refine_ls_structure_factor_coef Fsqd
_refine_ls_weighting_details 'calc w=1/[\s^2^(Fo^2^)+(0.0513P)^2^+9.2350P] where P=(Fo^2^+2Fc^2^)/3'
_refine_ls_weighting_scheme calc
_refine_ls_wR_factor_gt 0.1089
_refine_ls_wR_factor_ref 0.1209
_reflns_number_gt 12546
_reflns_number_total 17389
_reflns_threshold_expression >2sigma(I)
_cod_data_source_file om700282e-file003.cif
_cod_data_source_block ga_mk16
_cod_original_sg_symbol_H-M 'P 21/n'
_cod_database_code 4073343

loop_
_symmetry_equiv_pos_as_xyz
'x, y, z'
'-x+1/2, y+1/2, -z+1/2'
'-x, -y, -z'
'x-1/2, -y-1/2, z-1/2'

loop_
_atom_site_label
_atom_site_type_symbol
_atom_site_fract_x
_atom_site_fract_y
_atom_site_fract_z
_atom_site_U_iso_or_equiv
_atom_site_adp_type
_atom_site_occupancy
_atom_site_symmetry_multiplicity
_atom_site_calc_flag
_atom_site_refinement_flags
C1 C 0.8726(2) 0.2295(2) 0.24297(10) 0.0159(5) Uani 1 1 d .
C2 C 0.7960(2) 0.1652(2) 0.22646(10) 0.0175(6) Uani 1 1 d .
H2 H 0.8079 0.1327 0.2001 0.021 Uiso 1 1 calc R
C3 C 0.7033(2) 0.1478(2) 0.24760(10) 0.0200(6) Uani 1 1 d .
C4 C 0.6870(3) 0.1942(3) 0.28641(11) 0.0248(7) Uani 1 1 d .
H4 H 0.6245 0.1819 0.3013 0.030 Uiso 1 1 calc R
C5 C 0.7603(3) 0.2582(3) 0.30396(11) 0.0244(7) Uani 1 1 d .
C6 C 0.8525(3) 0.2756(2) 0.28208(10) 0.0213(6) Uani 1 1 d .
H6 H 0.9027 0.3197 0.2940 0.026 Uiso 1 1 calc R
C7 C 0.6225(3) 0.0806(3) 0.22829(13) 0.0292(8) Uani 1 1 d .
H7A H 0.5747 0.0600 0.2506 0.044 Uiso 1 1 calc R
H7B H 0.6573 0.0239 0.2164 0.044 Uiso 1 1 calc R
H7C H 0.5826 0.1141 0.2053 0.044 Uiso 1 1 calc R
C8 C 0.7394(3) 0.3110(3) 0.34498(13) 0.0380(9) Uani 1 1 d .
H8A H 0.8050 0.3183 0.3619 0.057 Uiso 1 1 calc R
H8B H 0.6890 0.2743 0.3617 0.057 Uiso 1 1 calc R
H8C H 0.7104 0.3750 0.3382 0.057 Uiso 1 1 calc R
C9 C 1.1250(3) 0.3764(3) 0.26553(12) 0.0273(7) Uani 1 1 d .
H9A H 1.1133 0.4241 0.2425 0.041 Uiso 1 1 calc R
H9B H 1.1991 0.3766 0.2747 0.041 Uiso 1 1 calc R
H9C H 1.0819 0.3930 0.2901 0.041 Uiso 1 1 calc R
C10 C 1.0966(3) 0.1688(3) 0.29253(11) 0.0277(7) Uani 1 1 d .
H10A H 1.0440 0.1870 0.3134 0.042 Uiso 1 1 calc R
H10B H 1.1667 0.1732 0.3062 0.042 Uiso 1 1 calc R
H10C H 1.0837 0.1024 0.2827 0.042 Uiso 1 1 calc R
C11 C 1.0383(2) 0.4578(2) 0.12575(10) 0.0178(6) Uani 1 1 d .
C12 C 0.9832(3) 0.4719(2) 0.08676(11) 0.0224(6) Uani 1 1 d .
H12 H 0.9633 0.4172 0.0699 0.027 Uiso 1 1 calc R
C13 C 0.9568(3) 0.5635(3) 0.07192(12) 0.0287(8) Uani 1 1 d .
C14 C 0.9884(3) 0.6430(3) 0.09602(13) 0.0301(8) Uani 1 1 d .
H14 H 0.9703 0.7059 0.0860 0.036 Uiso 1 1 calc R
C15 C 1.0454(3) 0.6330(2) 0.13430(12) 0.0237(7) Uani 1 1 d .
C16 C 1.0686(2) 0.5405(2) 0.14895(11) 0.0195(6) Uani 1 1 d .
H16 H 1.1062 0.5331 0.1756 0.023 Uiso 1 1 calc R
C17 C 0.8940(4) 0.5764(4) 0.03026(14) 0.0469(11) Uani 1 1 d .
H17A H 0.8213 0.5924 0.0367 0.070 Uiso 1 1 calc R
H17B H 0.8955 0.5163 0.0136 0.070 Uiso 1 1 calc R
H17C H 0.9244 0.6289 0.0135 0.070 Uiso 1 1 calc R
C18 C 1.0831(3) 0.7209(2) 0.15943(15) 0.0356(9) Uani 1 1 d .
H18A H 1.1511 0.7417 0.1489 0.053 Uiso 1 1 calc R
H18B H 1.0905 0.7046 0.1901 0.053 Uiso 1 1 calc R
H18C H 1.0322 0.7735 0.1555 0.053 Uiso 1 1 calc R
C19 C 1.2888(3) 0.4171(3) 0.15626(14) 0.0312(8) Uani 1 1 d .
H19A H 1.2792 0.4738 0.1376 0.047 Uiso 1 1 calc R
H19B H 1.3597 0.3912 0.1532 0.047 Uiso 1 1 calc R
H19C H 1.2793 0.4359 0.1863 0.047 Uiso 1 1 calc R
C20 C 1.2219(3) 0.2866(3) 0.08411(13) 0.0329(8) Uani 1 1 d .
H20A H 1.1770 0.2324 0.0749 0.049 Uiso 1 1 calc R
H20B H 1.2956 0.2670 0.0833 0.049 Uiso 1 1 calc R
H20C H 1.2096 0.3415 0.0647 0.049 Uiso 1 1 calc R
C21 C 0.9524(2) 0.1083(2) 0.09020(9) 0.0143(5) Uani 1 1 d .
C22 C 0.9259(2) 0.0109(2) 0.08263(10) 0.0161(5) Uani 1 1 d .
H22 H 0.9353 -0.0345 0.1054 0.019 Uiso 1 1 calc R
C23 C 0.8864(2) -0.0207(2) 0.04282(10) 0.0178(6) Uani 1 1 d .
C24 C 0.8705(3) 0.0468(2) 0.00990(10) 0.0210(6) Uani 1 1 d .
H24 H 0.8448 0.0260 -0.0176 0.025 Uiso 1 1 calc R
C25 C 0.8917(3) 0.1440(2) 0.01689(10) 0.0226(6) Uani 1 1 d .
C26 C 0.9340(3) 0.1728(2) 0.05631(10) 0.0202(6) Uani 1 1 d .
H26 H 0.9512 0.2390 0.0605 0.024 Uiso 1 1 calc R
C27 C 0.8587(3) -0.1252(2) 0.03500(11) 0.0250(7) Uani 1 1 d .
H27A H 0.7884 -0.1294 0.0214 0.037 Uiso 1 1 calc R
H27B H 0.8598 -0.1599 0.0625 0.037 Uiso 1 1 calc R
H27C H 0.9098 -0.1542 0.0160 0.037 Uiso 1 1 calc R
C28 C 0.8668(4) 0.2164(3) -0.01830(13) 0.0378(9) Uani 1 1 d .
H28A H 0.7918 0.2318 -0.0186 0.057 Uiso 1 1 calc R
H28B H 0.8849 0.1890 -0.0462 0.057 Uiso 1 1 calc R
H28C H 0.9076 0.2755 -0.0130 0.057 Uiso 1 1 calc R
C29 C 1.0355(3) -0.0090(2) 0.19978(11) 0.0221(6) Uani 1 1 d .
H29A H 0.9919 0.0274 0.2195 0.033 Uiso 1 1 calc R
H29B H 1.0933 -0.0399 0.2161 0.033 Uiso 1 1 calc R
H29C H 0.9928 -0.0587 0.1851 0.033 Uiso 1 1 calc R
C30 C 1.1686(3) 0.0002(2) 0.12143(11) 0.0226(6) Uani 1 1 d .
H30A H 1.1240 -0.0506 0.1086 0.034 Uiso 1 1 calc R
H30B H 1.2276 -0.0295 0.1375 0.034 Uiso 1 1 calc R
H30C H 1.1953 0.0413 0.0986 0.034 Uiso 1 1 calc R
C31 C 1.3304(3) 0.1602(3) 0.21050(13) 0.0271(7) Uani 1 1 d .
H31A H 1.3685 0.1317 0.1867 0.041 Uiso 1 1 calc R
H31B H 1.3250 0.1128 0.2338 0.041 Uiso 1 1 calc R
H31C H 1.3683 0.2173 0.2213 0.041 Uiso 1 1 calc R
C32 C 0.7579(3) 0.4359(2) 0.19408(10) 0.0194(6) Uani 1 1 d .
H32 H 0.8173 0.4020 0.2055 0.023 Uiso 1 1 calc R
C33 C 0.7691(3) 0.4825(2) 0.15552(11) 0.0210(6) Uani 1 1 d .
H33 H 0.8352 0.4781 0.1424 0.025 Uiso 1 1 calc R
C34 C 0.6846(4) 0.5401(3) 0.13249(16) 0.0437(11) Uani 1 1 d .
H34A H 0.6566 0.5870 0.1533 0.052 Uiso 1 1 calc R
H34B H 0.7177 0.5779 0.1095 0.052 Uiso 1 1 calc R
C35 C 0.5976(5) 0.4883(4) 0.1133(3) 0.093(3) Uani 1 1 d .
H35A H 0.5982 0.4999 0.0819 0.112 Uiso 1 1 calc R
H35B H 0.5327 0.5181 0.1239 0.112 Uiso 1 1 calc R
C36 C 0.5891(3) 0.3814(3) 0.12007(13) 0.0318(8) Uani 1 1 d .
H36 H 0.5929 0.3411 0.0954 0.038 Uiso 1 1 calc R
C37 C 0.5765(2) 0.3375(3) 0.15884(12) 0.0279(8) Uani 1 1 d .
H37 H 0.5728 0.2689 0.1593 0.033 Uiso 1 1 calc R
C38 C 0.5682(3) 0.3901(5) 0.20073(17) 0.0655(19) Uani 1 1 d .
H38A H 0.5151 0.4417 0.1965 0.079 Uiso 1 1 calc R
H38B H 0.5404 0.3442 0.2220 0.079 Uiso 1 1 calc R
C39 C 0.6607(3) 0.4336(4) 0.21970(13) 0.0422(11) Uani 1 1 d .
H39A H 0.6776 0.3992 0.2470 0.051 Uiso 1 1 calc R
H39B H 0.6432 0.5011 0.2273 0.051 Uiso 1 1 calc R
C40 C 0.7119(3) 0.2025(3) 0.11519(13) 0.0301(8) Uani 1 1 d .
C41 C 0.6415(4) 0.0325(5) 0.08601(18) 0.0591(15) Uani 1 1 d .
H41 H 0.6994 -0.0162 0.0872 0.071 Uiso 1 1 calc R
C42 C 0.6168(5) 0.0559(5) 0.0433(2) 0.081(2) Uani 1 1 d .
H42A H 0.6077 -0.0051 0.0269 0.097 Uiso 1 1 calc R
H42B H 0.6774 0.0903 0.0314 0.097 Uiso 1 1 calc R
C43 C 0.5237(6) 0.1149(4) 0.03570(19) 0.076(2) Uani 1 1 d .
H43A H 0.5026 0.1121 0.0048 0.092 Uiso 1 1 calc R
H43B H 0.5403 0.1830 0.0430 0.092 Uiso 1 1 calc R
C44 C 0.4272(5) 0.0788(6) 0.0642(3) 0.105(3) Uani 1 1 d .
H44A H 0.3725 0.1295 0.0644 0.126 Uiso 1 1 calc R
H44B H 0.3958 0.0200 0.0510 0.126 Uiso 1 1 calc R
C45 C 0.4615(5) 0.0580(7) 0.1078(2) 0.099(3) Uani 1 1 d .
H45A H 0.4764 0.1200 0.1227 0.119 Uiso 1 1 calc R
H45B H 0.4032 0.0264 0.1226 0.119 Uiso 1 1 calc R
C46 C 0.5524(5) -0.0022(4) 0.11218(18) 0.0618(16) Uani 1 1 d .
H46A H 0.5336 -0.0688 0.1031 0.074 Uiso 1 1 calc R
H46B H 0.5755 -0.0045 0.1429 0.074 Uiso 1 1 calc R
C47 C 0.3986(11) 0.6265(6) 0.0339(6) 0.191(9) Uani 1 1 d D
C48 C 0.4803(11) 0.6233(5) 0.0094(3) 0.144(6) Uani 1 1 d D
H48 H 0.4763 0.5858 -0.0162 0.173 Uiso 1 1 calc R
C49 C 0.5765(8) 0.6749(5) 0.0200(2) 0.105(3) Uani 1 1 d D
H49 H 0.6339 0.6731 0.0012 0.126 Uiso 1 1 calc R
C50 C 0.5824(6) 0.7254(4) 0.05683(19) 0.0639(16) Uani 1 1 d D
H50 H 0.6440 0.7597 0.0655 0.077 Uiso 1 1 calc R
C51 C 0.4924(5) 0.7249(4) 0.0821(2) 0.0633(16) Uani 1 1 d D
H51 H 0.4962 0.7620 0.1078 0.076 Uiso 1 1 calc R
C52 C 0.4027(7) 0.6780(4) 0.0738(4) 0.113(4) Uani 1 1 d D
H52 H 0.3460 0.6788 0.0929 0.136 Uiso 1 1 calc R
C53 C 0.3001(11) 0.5721(7) 0.0286(7) 0.274(12) Uani 1 1 d D
H53A H 0.2721 0.5799 -0.0010 0.410 Uiso 1 1 calc R
H53B H 0.2492 0.5966 0.0489 0.410 Uiso 1 1 calc R
H53C H 0.3135 0.5035 0.0343 0.410 Uiso 1 1 calc R
N1 N 0.9641(2) 0.24787(18) 0.22010(8) 0.0158(5) Uani 1 1 d .
N2 N 1.06208(19) 0.36439(17) 0.14193(8) 0.0151(5) Uani 1 1 d .
N3 N 0.9935(2) 0.13962(18) 0.13036(8) 0.0157(5) Uani 1 1 d .
N4 N 0.6836(3) 0.1311(3) 0.10119(16) 0.0560(13) Uani 1 1 d .
Rh Rh 0.741855(18) 0.324792(17) 0.142286(8) 0.01567(6) Uani 1 1 d .
Si1 Si 1.08766(7) 0.25323(6) 0.24503(3) 0.01671(16) Uani 1 1 d .
Si2 Si 1.19021(7) 0.32253(6) 0.14039(3) 0.01773(17) Uani 1 1 d .
Si3 Si 1.08998(6) 0.07523(6) 0.15887(3) 0.01541(16) Uani 1 1 d .
Si4 Si 1.19418(6) 0.19684(6) 0.19062(3) 0.01572(16) Uani 1 1 d .
Sn Sn 0.936355(15) 0.272071(14) 0.153724(6) 0.01268(5) Uani 1 1 d .

loop_
_atom_site_aniso_label
_atom_site_aniso_U_11
_atom_site_aniso_U_22
_atom_site_aniso_U_33
_atom_site_aniso_U_23
_atom_site_aniso_U_13
_atom_site_aniso_U_12
C1 0.0158(13) 0.0147(13) 0.0172(13) 0.0034(11) 0.0023(11) -0.0005(11)
C2 0.0158(13) 0.0175(14) 0.0193(14) 0.0030(11) 0.0007(11) 0.0015(11)
C3 0.0149(14) 0.0221(15) 0.0228(15) 0.0082(12) -0.0013(12) 0.0023(11)
C4 0.0180(15) 0.0299(17) 0.0269(17) 0.0101(14) 0.0065(13) 0.0048(13)
C5 0.0274(17) 0.0277(17) 0.0186(15) 0.0018(12) 0.0069(13) 0.0084(13)
C6 0.0227(15) 0.0220(15) 0.0194(14) 0.0003(12) 0.0022(12) 0.0018(12)
C7 0.0168(15) 0.0337(19) 0.037(2) 0.0103(16) -0.0030(14) -0.0069(14)
C8 0.039(2) 0.051(3) 0.0242(18) -0.0044(17) 0.0115(16) 0.0072(19)
C9 0.0255(17) 0.0250(17) 0.0313(18) -0.0087(14) -0.0006(14) -0.0052(13)
C10 0.0264(17) 0.0319(19) 0.0248(17) 0.0056(14) -0.0005(14) 0.0026(14)
C11 0.0174(14) 0.0157(13) 0.0206(14) 0.0034(11) 0.0058(11) 0.0034(11)
C12 0.0240(16) 0.0181(15) 0.0251(16) 0.0022(12) 0.0013(13) 0.0048(12)
C13 0.0312(18) 0.0304(18) 0.0247(17) 0.0127(14) 0.0038(14) 0.0107(15)
C14 0.0328(19) 0.0214(16) 0.037(2) 0.0120(14) 0.0102(16) 0.0108(14)
C15 0.0243(16) 0.0140(14) 0.0335(18) 0.0045(13) 0.0099(14) 0.0009(12)
C16 0.0180(14) 0.0161(14) 0.0248(15) 0.0030(12) 0.0043(12) -0.0002(11)
C17 0.059(3) 0.047(3) 0.035(2) 0.0116(19) -0.005(2) 0.015(2)
C18 0.036(2) 0.0127(15) 0.058(3) -0.0024(16) 0.0091(19) -0.0028(14)
C19 0.0143(15) 0.0243(17) 0.055(2) 0.0048(16) 0.0038(15) -0.0013(13)
C20 0.036(2) 0.0298(19) 0.0338(19) 0.0090(15) 0.0157(16) 0.0104(16)
C21 0.0122(12) 0.0151(13) 0.0158(13) 0.0001(10) 0.0043(10) 0.0033(10)
C22 0.0163(13) 0.0152(13) 0.0170(13) 0.0006(10) 0.0022(11) 0.0028(11)
C23 0.0146(13) 0.0198(14) 0.0194(14) -0.0034(11) 0.0048(11) 0.0034(11)
C24 0.0198(15) 0.0258(16) 0.0171(14) -0.0020(12) 0.0001(12) 0.0009(12)
C25 0.0242(16) 0.0241(16) 0.0196(15) 0.0046(12) 0.0019(12) 0.0010(13)
C26 0.0269(16) 0.0129(13) 0.0215(15) 0.0000(11) 0.0085(12) -0.0013(12)
C27 0.0275(17) 0.0205(16) 0.0270(17) -0.0085(13) 0.0023(13) 0.0007(13)
C28 0.053(3) 0.030(2) 0.0305(19) 0.0126(16) -0.0087(18) -0.0039(18)
C29 0.0242(16) 0.0176(15) 0.0247(16) 0.0042(12) 0.0024(13) -0.0012(12)
C30 0.0212(15) 0.0189(15) 0.0278(16) -0.0047(12) 0.0043(13) 0.0031(12)
C31 0.0172(15) 0.0269(17) 0.0368(19) 0.0037(14) -0.0032(14) 0.0051(13)
C32 0.0200(14) 0.0178(14) 0.0204(14) -0.0087(11) 0.0000(12) -0.0001(11)
C33 0.0203(15) 0.0139(14) 0.0287(16) -0.0015(12) 0.0017(13) 0.0021(11)
C34 0.050(3) 0.0216(18) 0.058(3) 0.0067(18) -0.021(2) 0.0045(17)
C35 0.076(4) 0.034(3) 0.165(7) 0.036(4) -0.083(5) -0.007(3)
C36 0.0228(17) 0.0297(19) 0.042(2) -0.0007(16) -0.0182(16) 0.0035(14)
C37 0.0107(14) 0.038(2) 0.0351(19) -0.0131(16) -0.0040(13) 0.0072(13)
C38 0.0175(18) 0.121(5) 0.059(3) -0.061(3) 0.0146(19) -0.012(2)
C39 0.037(2) 0.061(3) 0.029(2) -0.0230(19) 0.0154(17) -0.025(2)
C40 0.0146(15) 0.036(2) 0.039(2) -0.0238(16) 0.0021(14) 0.0029(13)
C41 0.041(3) 0.076(4) 0.060(3) -0.028(3) -0.004(2) 0.019(3)
C42 0.067(4) 0.068(4) 0.111(6) 0.039(4) 0.054(4) 0.018(3)
C43 0.124(6) 0.037(3) 0.064(4) -0.004(2) -0.055(4) -0.023(3)
C44 0.040(3) 0.137(7) 0.137(7) -0.081(6) -0.026(4) 0.044(4)
C45 0.050(4) 0.151(8) 0.098(5) -0.066(5) 0.043(4) -0.038(4)
C46 0.076(4) 0.060(3) 0.049(3) -0.009(2) -0.007(3) -0.037(3)
C47 0.184(12) 0.030(4) 0.35(2) -0.018(7) -0.207(14) 0.032(6)
C48 0.262(15) 0.051(4) 0.109(7) -0.038(4) -0.143(9) 0.075(7)
C49 0.186(9) 0.063(4) 0.065(4) 0.007(3) -0.040(5) 0.054(5)
C50 0.086(4) 0.046(3) 0.058(3) 0.010(3) -0.020(3) 0.003(3)
C51 0.083(4) 0.033(3) 0.073(4) 0.010(3) -0.010(3) 0.004(3)
C52 0.112(6) 0.030(3) 0.194(10) 0.001(4) -0.066(7) 0.018(4)
C53 0.212(14) 0.060(6) 0.53(3) -0.023(11) -0.226(18) 0.036(8)
N1 0.0152(12) 0.0157(12) 0.0166(12) -0.0009(9) 0.0008(9) -0.0010(9)
N2 0.0114(11) 0.0111(11) 0.0231(12) 0.0023(9) 0.0020(9) 0.0013(9)
N3 0.0181(12) 0.0114(11) 0.0177(12) -0.0028(9) 0.0018(10) 0.0019(9)
N4 0.0169(15) 0.056(2) 0.095(3) -0.056(2) 0.0045(18) -0.0041(15)
Rh 0.01217(10) 0.01600(11) 0.01872(11) -0.00584(8) -0.00135(8) 0.00179(8)
Si1 0.0156(4) 0.0165(4) 0.0180(4) -0.0008(3) -0.0001(3) -0.0007(3)
Si2 0.0130(4) 0.0142(4) 0.0262(4) 0.0046(3) 0.0040(3) 0.0011(3)
Si3 0.0151(4) 0.0119(4) 0.0194(4) 0.0004(3) 0.0032(3) 0.0008(3)
Si4 0.0124(4) 0.0129(4) 0.0219(4) 0.0020(3) 0.0004(3) 0.0010(3)
Sn 0.01087(9) 0.01178(9) 0.01550(9) -0.00160(7) 0.00182(7) 0.00045(7)

loop_
_atom_type_symbol
_atom_type_description
_atom_type_scat_dispersion_real
_atom_type_scat_dispersion_imag
_atom_type_scat_source
C C 0.0033 0.0016 'International Tables Vol C Tables 4.2.6.8 and 6.1.1.4'
H H 0.0000 0.0000 'International Tables Vol C Tables 4.2.6.8 and 6.1.1.4'
N N 0.0061 0.0033 'International Tables Vol C Tables 4.2.6.8 and 6.1.1.4'
Rh Rh -1.1178 0.9187 'International Tables Vol C Tables 4.2.6.8 and 6.1.1.4'
Si Si 0.0817 0.0704 'International Tables Vol C Tables 4.2.6.8 and 6.1.1.4'
Sn Sn -0.6537 1.4246 'International Tables Vol C Tables 4.2.6.8 and 6.1.1.4'

loop_
_geom_angle_atom_site_label_1
_geom_angle_atom_site_label_2
_geom_angle_atom_site_label_3
_geom_angle
C6 C1 C2 117.3(3)
C6 C1 N1 122.2(3)
C2 C1 N1 120.5(3)
C3 C2 C1 121.9(3)
C3 C2 H2 119.0
C1 C2 H2 119.0
C4 C3 C2 118.9(3)
C4 C3 C7 121.0(3)
C2 C3 C7 120.2(3)
C5 C4 C3 121.3(3)
C5 C4 H4 119.3
C3 C4 H4 119.3
C4 C5 C6 119.1(3)
C4 C5 C8 120.6(3)
C6 C5 C8 120.2(3)
C5 C6 C1 121.5(3)
C5 C6 H6 119.3
C1 C6 H6 119.3
C3 C7 H7A 109.5
C3 C7 H7B 109.5
H7A C7 H7B 109.5
C3 C7 H7C 109.5
H7A C7 H7C 109.5
H7B C7 H7C 109.5
C5 C8 H8A 109.5
C5 C8 H8B 109.5
H8A C8 H8B 109.5
C5 C8 H8C 109.5
H8A C8 H8C 109.5
H8B C8 H8C 109.5
Si1 C9 H9A 109.5
Si1 C9 H9B 109.5
H9A C9 H9B 109.5
Si1 C9 H9C 109.5
H9A C9 H9C 109.5
H9B C9 H9C 109.5
Si1 C10 H10A 109.5
Si1 C10 H10B 109.5
H10A C10 H10B 109.5
Si1 C10 H10C 109.5
H10A C10 H10C 109.5
H10B C10 H10C 109.5
C12 C11 C16 117.2(3)
C12 C11 N2 122.1(3)
C16 C11 N2 120.7(3)
C13 C12 C11 121.7(3)
C13 C12 H12 119.1
C11 C12 H12 119.1
C14 C13 C12 119.0(3)
C14 C13 C17 120.4(3)
C12 C13 C17 120.6(4)
C15 C14 C13 121.5(3)
C15 C14 H14 119.2
C13 C14 H14 119.2
C14 C15 C16 118.4(3)
C14 C15 C18 120.9(3)
C16 C15 C18 120.7(3)
C15 C16 C11 122.2(3)
C15 C16 H16 118.9
C11 C16 H16 118.9
C13 C17 H17A 109.5
C13 C17 H17B 109.5
H17A C17 H17B 109.5
C13 C17 H17C 109.5
H17A C17 H17C 109.5
H17B C17 H17C 109.5
C15 C18 H18A 109.5
C15 C18 H18B 109.5
H18A C18 H18B 109.5
C15 C18 H18C 109.5
H18A C18 H18C 109.5
H18B C18 H18C 109.5
Si2 C19 H19A 109.5
Si2 C19 H19B 109.5
H19A C19 H19B 109.5
Si2 C19 H19C 109.5
H19A C19 H19C 109.5
H19B C19 H19C 109.5
Si2 C20 H20A 109.5
Si2 C20 H20B 109.5
H20A C20 H20B 109.5
Si2 C20 H20C 109.5
H20A C20 H20C 109.5
H20B C20 H20C 109.5
C26 C21 N3 121.4(3)
C26 C21 C22 117.0(3)
N3 C21 C22 121.6(3)
C23 C22 C21 121.9(3)
C23 C22 H22 119.1
C21 C22 H22 119.1
C22 C23 C24 118.7(3)
C22 C23 C27 121.5(3)
C24 C23 C27 119.8(3)
C25 C24 C23 120.7(3)
C25 C24 H24 119.6
C23 C24 H24 119.6
C26 C25 C24 119.2(3)
C26 C25 C28 121.1(3)
C24 C25 C28 119.7(3)
C25 C26 C21 122.4(3)
C25 C26 H26 118.8
C21 C26 H26 118.8
C23 C27 H27A 109.5
C23 C27 H27B 109.5
H27A C27 H27B 109.5
C23 C27 H27C 109.5
H27A C27 H27C 109.5
H27B C27 H27C 109.5
C25 C28 H28A 109.5
C25 C28 H28B 109.5
H28A C28 H28B 109.5
C25 C28 H28C 109.5
H28A C28 H28C 109.5
H28B C28 H28C 109.5
Si3 C29 H29A 109.5
Si3 C29 H29B 109.5
H29A C29 H29B 109.5
Si3 C29 H29C 109.5
H29A C29 H29C 109.5
H29B C29 H29C 109.5
Si3 C30 H30A 109.5
Si3 C30 H30B 109.5
H30A C30 H30B 109.5
Si3 C30 H30C 109.5
H30A C30 H30C 109.5
H30B C30 H30C 109.5
Si4 C31 H31A 109.5
Si4 C31 H31B 109.5
H31A C31 H31B 109.5
Si4 C31 H31C 109.5
H31A C31 H31C 109.5
H31B C31 H31C 109.5
C33 C32 C39 125.8(3)
C33 C32 Rh 72.80(18)
C39 C32 Rh 108.1(2)
C33 C32 H32 117.1
C39 C32 H32 117.1
Rh C32 H32 89.1
C32 C33 C34 124.9(3)
C32 C33 Rh 71.50(18)
C34 C33 Rh 108.9(2)
C32 C33 H33 117.6
C34 C33 H33 117.6
Rh C33 H33 89.6
C35 C34 C33 117.8(4)
C35 C34 H34A 107.9
C33 C34 H34A 107.9
C35 C34 H34B 107.9
C33 C34 H34B 107.9
H34A C34 H34B 107.2
C34 C35 C36 119.6(4)
C34 C35 H35A 107.4
C36 C35 H35A 107.4
C34 C35 H35B 107.4
C36 C35 H35B 107.4
H35A C35 H35B 107.0
C37 C36 C35 125.1(5)
C37 C36 Rh 72.01(19)
C35 C36 Rh 109.2(3)
C37 C36 H36 117.4
C35 C36 H36 117.4
Rh C36 H36 88.7
C36 C37 C38 124.3(4)
C36 C37 Rh 71.8(2)
C38 C37 Rh 109.8(2)
C36 C37 H37 117.8
C38 C37 H37 117.8
Rh C37 H37 88.4
C39 C38 C37 118.7(3)
C39 C38 H38A 107.6
C37 C38 H38A 107.6
C39 C38 H38B 107.6
C37 C38 H38B 107.6
H38A C38 H38B 107.1
C38 C39 C32 118.5(3)
C38 C39 H39A 107.7
C32 C39 H39A 107.7
C38 C39 H39B 107.7
C32 C39 H39B 107.7
H39A C39 H39B 107.1
N4 C40 Rh 172.3(3)
C42 C41 C46 116.1(5)
C42 C41 N4 98.8(6)
C46 C41 N4 112.5(4)
C42 C41 H41 109.7
C46 C41 H41 109.7
N4 C41 H41 109.7
C41 C42 C43 116.3(5)
C41 C42 H42A 108.2
C43 C42 H42A 108.2
C41 C42 H42B 108.2
C43 C42 H42B 108.2
H42A C42 H42B 107.4
C42 C43 C44 111.7(5)
C42 C43 H43A 109.3
C44 C43 H43A 109.3
C42 C43 H43B 109.3
C44 C43 H43B 109.3
H43A C43 H43B 107.9
C45 C44 C43 111.2(5)
C45 C44 H44A 109.4
C43 C44 H44A 109.4
C45 C44 H44B 109.4
C43 C44 H44B 109.4
H44A C44 H44B 108.0
C46 C45 C44 115.4(5)
C46 C45 H45A 108.4
C44 C45 H45A 108.4
C46 C45 H45B 108.4
C44 C45 H45B 108.4
H45A C45 H45B 107.5
C45 C46 C41 112.8(5)
C45 C46 H46A 109.0
C41 C46 H46A 109.0
C45 C46 H46B 109.0
C41 C46 H46B 109.0
H46A C46 H46B 107.8
C48 C47 C52 120.8(10)
C48 C47 C53 127.7(15)
C52 C47 C53 111.0(16)
C47 C48 C49 122.4(8)
C47 C48 H48 118.8
C49 C48 H48 118.8
C50 C49 C48 118.3(9)
C50 C49 H49 120.8
C48 C49 H49 120.8
C49 C50 C51 116.6(7)
C49 C50 H50 121.7
C51 C50 H50 121.7
C52 C51 C50 127.1(7)
C52 C51 H51 116.4
C50 C51 H51 116.4
C51 C52 C47 114.6(11)
C51 C52 H52 122.7
C47 C52 H52 122.7
C47 C53 H53A 109.5
C47 C53 H53B 109.5
H53A C53 H53B 109.5
C47 C53 H53C 109.5
H53A C53 H53C 109.5
H53B C53 H53C 109.5
C1 N1 Si1 122.6(2)
C1 N1 Sn 113.91(19)
Si1 N1 Sn 123.48(14)
C11 N2 Si2 119.1(2)
C11 N2 Sn 117.55(19)
Si2 N2 Sn 121.95(13)
C21 N3 Si3 122.14(19)
C21 N3 Sn 116.70(19)
Si3 N3 Sn 121.14(13)
C40 N4 C41 175.1(5)
C40 Rh C36 90.84(15)
C40 Rh C37 89.65(14)
C36 Rh C37 36.21(15)
C40 Rh C32 159.22(16)
C36 Rh C32 92.36(14)
C37 Rh C32 80.97(12)
C40 Rh C33 164.31(16)
C36 Rh C33 80.86(13)
C37 Rh C33 91.37(13)
C32 Rh C33 35.70(12)
C40 Rh Sn 89.32(10)
C36 Rh Sn 168.14(12)
C37 Rh Sn 155.65(11)
C32 Rh Sn 91.68(8)
C33 Rh Sn 96.09(8)
N1 Si1 C9 114.03(15)
N1 Si1 C10 110.76(15)
C9 Si1 C10 106.83(17)
N1 Si1 Si4 101.79(9)
C9 Si1 Si4 113.69(12)
C10 Si1 Si4 109.72(12)
N2 Si2 C19 112.67(15)
N2 Si2 C20 110.22(16)
C19 Si2 C20 105.56(19)
N2 Si2 Si4 103.31(9)
C19 Si2 Si4 110.18(13)
C20 Si2 Si4 115.11(12)
N3 Si3 C30 110.64(14)
N3 Si3 C29 113.09(14)
C30 Si3 C29 107.05(15)
N3 Si3 Si4 103.25(9)
C30 Si3 Si4 110.57(11)
C29 Si3 Si4 112.29(12)
C31 Si4 Si2 114.62(12)
C31 Si4 Si1 113.74(13)
Si2 Si4 Si1 103.51(4)
C31 Si4 Si3 116.59(12)
Si2 Si4 Si3 104.71(5)
Si1 Si4 Si3 102.05(4)
N2 Sn N1 99.34(10)
N2 Sn N3 101.22(10)
N1 Sn N3 98.57(10)
N2 Sn Rh 122.60(7)
N1 Sn Rh 107.95(7)
N3 Sn Rh 122.40(7)

loop_
_geom_bond_atom_site_label_1
_geom_bond_atom_site_label_2
_geom_bond_distance
C1 C6 1.402(4)
C1 C2 1.406(4)
C1 N1 1.409(4)
C2 C3 1.392(4)
C2 H2 0.9500
C3 C4 1.387(5)
C3 C7 1.499(5)
C4 C5 1.386(5)
C4 H4 0.9500
C5 C6 1.398(5)
C5 C8 1.500(5)
C6 H6 0.9500
C7 H7A 0.9800
C7 H7B 0.9800
C7 H7C 0.9800
C8 H8A 0.9800
C8 H8B 0.9800
C8 H8C 0.9800
C9 Si1 1.876(3)
C9 H9A 0.9800
C9 H9B 0.9800
C9 H9C 0.9800
C10 Si1 1.882(4)
C10 H10A 0.9800
C10 H10B 0.9800
C10 H10C 0.9800
C11 C12 1.394(5)
C11 C16 1.400(4)
C11 N2 1.417(4)
C12 C13 1.387(5)
C12 H12 0.9500
C13 C14 1.383(6)
C13 C17 1.511(5)
C14 C15 1.381(5)
C14 H14 0.9500
C15 C16 1.387(4)
C15 C18 1.515(5)
C16 H16 0.9500
C17 H17A 0.9800
C17 H17B 0.9800
C17 H17C 0.9800
C18 H18A 0.9800
C18 H18B 0.9800
C18 H18C 0.9800
C19 Si2 1.871(4)
C19 H19A 0.9800
C19 H19B 0.9800
C19 H19C 0.9800
C20 Si2 1.873(4)
C20 H20A 0.9800
C20 H20B 0.9800
C20 H20C 0.9800
C21 C26 1.394(4)
C21 N3 1.406(4)
C21 C22 1.407(4)
C22 C23 1.391(4)
C22 H22 0.9500
C23 C24 1.394(4)
C23 C27 1.506(4)
C24 C25 1.387(5)
C24 H24 0.9500
C25 C26 1.381(5)
C25 C28 1.509(5)
C26 H26 0.9500
C27 H27A 0.9800
C27 H27B 0.9800
C27 H27C 0.9800
C28 H28A 0.9800
C28 H28B 0.9800
C28 H28C 0.9800
C29 Si3 1.874(3)
C29 H29A 0.9800
C29 H29B 0.9800
C29 H29C 0.9800
C30 Si3 1.874(3)
C30 H30A 0.9800
C30 H30B 0.9800
C30 H30C 0.9800
C31 Si4 1.895(3)
C31 H31A 0.9800
C31 H31B 0.9800
C31 H31C 0.9800
C32 C33 1.372(5)
C32 C39 1.495(5)
C32 Rh 2.229(3)
C32 H32 0.9500
C33 C34 1.503(5)
C33 Rh 2.246(3)
C33 H33 0.9500
C34 C35 1.434(7)
C34 H34A 0.9900
C34 H34B 0.9900
C35 C36 1.499(6)
C35 H35A 0.9900
C35 H35B 0.9900
C36 C37 1.363(6)
C36 Rh 2.191(3)
C36 H36 0.9500
C37 C38 1.498(5)
C37 Rh 2.194(3)
C37 H37 0.9500
C38 C39 1.435(6)
C38 H38A 0.9900
C38 H38B 0.9900
C39 H39A 0.9900
C39 H39B 0.9900
C40 N4 1.134(5)
C40 Rh 1.922(4)
C41 C42 1.391(9)
C41 C46 1.497(8)
C41 N4 1.535(7)
C41 H41 1.0000
C42 C43 1.455(9)
C42 H42A 0.9900
C42 H42B 0.9900
C43 C44 1.620(11)
C43 H43A 0.9900
C43 H43B 0.9900
C44 C45 1.436(11)
C44 H44A 0.9900
C44 H44B 0.9900
C45 C46 1.432(10)
C45 H45A 0.9900
C45 H45B 0.9900
C46 H46A 0.9900
C46 H46B 0.9900
C47 C48 1.31(2)
C47 C52 1.429(17)
C47 C53 1.470(16)
C48 C49 1.448(15)
C48 H48 0.9500
C49 C50 1.341(9)
C49 H49 0.9500
C50 C51 1.410(9)
C50 H50 0.9500
C51 C52 1.334(10)
C51 H51 0.9500
C52 H52 0.9500
C53 H53A 0.9800
C53 H53B 0.9800
C53 H53C 0.9800
N1 Si1 1.735(3)
N1 Sn 2.107(3)
N2 Si2 1.737(3)
N2 Sn 2.092(2)
N3 Si3 1.738(3)
N3 Sn 2.110(2)
Rh Sn 2.6004(3)
Si1 Si4 2.3360(12)
Si2 Si4 2.3354(12)
Si3 Si4 2.3425(12)

loop_
_geom_torsion_atom_site_label_1
_geom_torsion_atom_site_label_2
_geom_torsion_atom_site_label_3
_geom_torsion_atom_site_label_4
_geom_torsion
C6 C1 C2 C3 0.4(4)
N1 C1 C2 C3 -178.0(3)
C1 C2 C3 C4 -1.1(5)
C1 C2 C3 C7 178.4(3)
C2 C3 C4 C5 1.0(5)
C7 C3 C4 C5 -178.4(3)
C3 C4 C5 C6 -0.4(5)
C3 C4 C5 C8 177.3(3)
C4 C5 C6 C1 -0.3(5)
C8 C5 C6 C1 -178.0(3)
C2 C1 C6 C5 0.2(5)
N1 C1 C6 C5 178.7(3)
C16 C11 C12 C13 -1.7(5)
N2 C11 C12 C13 177.5(3)
C11 C12 C13 C14 1.6(5)
C11 C12 C13 C17 -178.0(4)
C12 C13 C14 C15 0.1(6)
C17 C13 C14 C15 179.7(4)
C13 C14 C15 C16 -1.7(5)
C13 C14 C15 C18 177.5(3)
C14 C15 C16 C11 1.6(5)
C18 C15 C16 C11 -177.6(3)
C12 C11 C16 C15 0.0(5)
N2 C11 C16 C15 -179.2(3)
C26 C21 C22 C23 2.0(4)
N3 C21 C22 C23 -179.2(3)
C21 C22 C23 C24 -1.5(4)
C21 C22 C23 C27 179.7(3)
C22 C23 C24 C25 -1.2(5)
C27 C23 C24 C25 177.6(3)
C23 C24 C25 C26 3.3(5)
C23 C24 C25 C28 -175.8(3)
C24 C25 C26 C21 -2.7(5)
C28 C25 C26 C21 176.4(3)
N3 C21 C26 C25 -178.7(3)
C22 C21 C26 C25 0.1(5)
C39 C32 C33 C34 0.3(5)
Rh C32 C33 C34 100.5(3)
C39 C32 C33 Rh -100.2(3)
C32 C33 C34 C35 -70.7(7)
Rh C33 C34 C35 9.5(6)
C33 C34 C35 C36 5.3(10)
C34 C35 C36 C37 63.6(9)
C34 C35 C36 Rh -17.5(9)
C35 C36 C37 C38 0.6(6)
Rh C36 C37 C38 101.9(3)
C35 C36 C37 Rh -101.3(4)
C36 C37 C38 C39 -72.8(7)
Rh C37 C38 C39 8.1(7)
C37 C38 C39 C32 8.0(9)
C33 C32 C39 C38 62.2(6)
Rh C32 C39 C38 -19.3(6)
C46 C41 C42 C43 46.3(8)
N4 C41 C42 C43 -74.2(6)
C41 C42 C43 C44 -43.5(8)
C42 C43 C44 C45 44.2(8)
C43 C44 C45 C46 -49.1(9)
C44 C45 C46 C41 50.7(8)
C42 C41 C46 C45 -47.9(7)
N4 C41 C46 C45 64.8(6)
C52 C47 C48 C49 -3.2(11)
C53 C47 C48 C49 -174.9(8)
C47 C48 C49 C50 2.0(9)
C48 C49 C50 C51 -1.0(8)
C49 C50 C51 C52 1.6(9)
C50 C51 C52 C47 -2.6(9)
C48 C47 C52 C51 3.4(11)
C53 C47 C52 C51 176.3(6)
C6 C1 N1 Si1 45.1(4)
C2 C1 N1 Si1 -136.5(3)
C6 C1 N1 Sn -133.2(3)
C2 C1 N1 Sn 45.2(3)
C12 C11 N2 Si2 106.7(3)
C16 C11 N2 Si2 -74.1(3)
C12 C11 N2 Sn -59.9(4)
C16 C11 N2 Sn 119.3(3)
C26 C21 N3 Si3 -137.7(3)
C22 C21 N3 Si3 43.6(4)
C26 C21 N3 Sn 40.2(3)
C22 C21 N3 Sn -138.5(2)
Rh C40 N4 C41 -45(8)
C42 C41 N4 C40 148(5)
C46 C41 N4 C40 25(5)
N4 C40 Rh C36 -46(3)
N4 C40 Rh C37 -9(3)
N4 C40 Rh C32 53(4)
N4 C40 Rh C33 -103(3)
N4 C40 Rh Sn 146(3)
C37 C36 Rh C40 88.3(3)
C35 C36 Rh C40 -149.9(5)
C35 C36 Rh C37 121.8(5)
C37 C36 Rh C32 -71.2(2)
C35 C36 Rh C32 50.6(5)
C37 C36 Rh C33 -105.1(2)
C35 C36 Rh C33 16.7(4)
C37 C36 Rh Sn 179.0(4)
C35 C36 Rh Sn -59.2(7)
C36 C37 Rh C40 -91.9(3)
C38 C37 Rh C40 147.3(4)
C38 C37 Rh C36 -120.8(5)
C36 C37 Rh C32 106.7(2)
C38 C37 Rh C32 -14.1(4)
C36 C37 Rh C33 72.4(2)
C38 C37 Rh C33 -48.4(4)
C36 C37 Rh Sn -179.50(19)
C38 C37 Rh Sn 59.7(5)
C33 C32 Rh C40 -169.4(3)
C39 C32 Rh C40 -46.5(5)
C33 C32 Rh C36 -70.7(2)
C39 C32 Rh C36 52.2(3)
C33 C32 Rh C37 -105.2(2)
C39 C32 Rh C37 17.7(3)
C39 C32 Rh C33 122.9(4)
C33 C32 Rh Sn 98.10(18)
C39 C32 Rh Sn -139.0(3)
C32 C33 Rh C40 166.0(4)
C34 C33 Rh C40 44.5(6)
C32 C33 Rh C36 107.2(2)
C34 C33 Rh C36 -14.3(3)
C32 C33 Rh C37 72.4(2)
C34 C33 Rh C37 -49.1(3)
C34 C33 Rh C32 -121.5(4)
C32 C33 Rh Sn -84.38(19)
C34 C33 Rh Sn 154.1(3)
C1 N1 Si1 C9 -88.4(3)
Sn N1 Si1 C9 89.7(2)
C1 N1 Si1 C10 32.1(3)
Sn N1 Si1 C10 -149.78(17)
C1 N1 Si1 Si4 148.7(2)
Sn N1 Si1 Si4 -33.17(16)
C11 N2 Si2 C19 42.2(3)
Sn N2 Si2 C19 -151.83(18)
C11 N2 Si2 C20 -75.5(3)
Sn N2 Si2 C20 90.6(2)
C11 N2 Si2 Si4 161.1(2)
Sn N2 Si2 Si4 -32.94(16)
C21 N3 Si3 C30 25.3(3)
Sn N3 Si3 C30 -152.50(16)
C21 N3 Si3 C29 -94.8(3)
Sn N3 Si3 C29 87.43(18)
C21 N3 Si3 Si4 143.6(2)
Sn N3 Si3 Si4 -34.17(16)
N2 Si2 Si4 C31 -161.49(16)
C19 Si2 Si4 C31 -40.90(19)
C20 Si2 Si4 C31 78.3(2)
N2 Si2 Si4 Si1 -37.05(10)
C19 Si2 Si4 Si1 83.54(14)
C20 Si2 Si4 Si1 -157.26(15)
N2 Si2 Si4 Si3 69.51(10)
C19 Si2 Si4 Si3 -169.90(13)
C20 Si2 Si4 Si3 -50.70(16)
N1 Si1 Si4 C31 -164.24(15)
C9 Si1 Si4 C31 72.67(19)
C10 Si1 Si4 C31 -46.88(18)
N1 Si1 Si4 Si2 70.75(10)
C9 Si1 Si4 Si2 -52.34(14)
C10 Si1 Si4 Si2 -171.89(13)
N1 Si1 Si4 Si3 -37.80(10)
C9 Si1 Si4 Si3 -160.89(13)
C10 Si1 Si4 Si3 79.55(13)
N3 Si3 Si4 C31 -161.90(16)
C30 Si3 Si4 C31 -43.52(19)
C29 Si3 Si4 C31 75.97(18)
N3 Si3 Si4 Si2 -34.09(10)
C30 Si3 Si4 Si2 84.29(13)
C29 Si3 Si4 Si2 -156.22(12)
N3 Si3 Si4 Si1 73.55(10)
C30 Si3 Si4 Si1 -168.08(12)
C29 Si3 Si4 Si1 -48.59(12)
C11 N2 Sn N1 -120.5(2)
Si2 N2 Sn N1 73.27(17)
C11 N2 Sn N3 138.7(2)
Si2 N2 Sn N3 -27.49(18)
C11 N2 Sn Rh -2.1(2)
Si2 N2 Sn Rh -168.31(11)
C1 N1 Sn N2 150.5(2)
Si1 N1 Sn N2 -27.77(17)
C1 N1 Sn N3 -106.6(2)
Si1 N1 Sn N3 75.18(17)
C1 N1 Sn Rh 21.6(2)
Si1 N1 Sn Rh -156.62(13)
C21 N3 Sn N2 -104.0(2)
Si3 N3 Sn N2 73.89(16)
C21 N3 Sn N1 154.6(2)
Si3 N3 Sn N1 -27.48(17)
C21 N3 Sn Rh 36.9(2)
Si3 N3 Sn Rh -145.18(11)
C40 Rh Sn N2 136.37(16)
C36 Rh Sn N2 45.5(5)
C37 Rh Sn N2 -136.0(2)
C32 Rh Sn N2 -64.40(12)
C33 Rh Sn N2 -28.88(12)
C40 Rh Sn N1 -109.45(15)
C36 Rh Sn N1 159.7(5)
C37 Rh Sn N1 -21.8(2)
C32 Rh Sn N1 49.79(11)
C33 Rh Sn N1 85.31(11)
C40 Rh Sn N3 3.58(15)
C36 Rh Sn N3 -87.3(5)
C37 Rh Sn N3 91.2(2)
C32 Rh Sn N3 162.82(12)
C33 Rh Sn N3 -161.67(12)
